data_4328999
loop_
_publ_author_name
'Debasish Das'
'Shanmugaperumal Kannan'
'Dilip K. Maity'
'Michael G. B. Drew'

_publ_section_title
;
 Steric Effects on Uranyl Complexation: Synthetic, Structural, and
 Theoretical Studies of Carbamoyl Pyrazole Compounds of the Uranyl(VI) Ion
;
_journal_name_full 'Inorganic Chemistry'
_journal_page_first 4869
_journal_page_last 4876
_journal_paper_doi 10.1021/ic300398a
_journal_volume 51
_journal_year 2012
_chemical_formula_sum 'C20 H38 N8 O12 U'
_chemical_formula_weight 820.61
_chemical_name_systematic
; 

 ? 

;
_space_group_IT_number 14
_symmetry_cell_setting monoclinic
_symmetry_space_group_name_Hall '-P 2yn'
_symmetry_space_group_name_H-M 'P 1 21/n 1'
_atom_sites_solution_hydrogens geom
_atom_sites_solution_primary direct
_atom_sites_solution_secondary difmap
_audit_creation_method SHELXL-97
_cell_angle_alpha 90.00
_cell_angle_beta 95.74(2)
_cell_angle_gamma 90.00
_cell_formula_units_Z 2
_cell_length_a 10.207(2)
_cell_length_b 8.5355(17)
_cell_length_c 18.095(4)
_cell_measurement_reflns_used 9787
_cell_measurement_temperature 150(2)
_cell_measurement_theta_max 30.00
_cell_measurement_theta_min 2.64
_cell_volume 1568.6(6)
_computing_cell_refinement 'Crysalis, Oxford Diffraction'
_computing_data_collection 'Crysalis, Oxford Diffraction'
_computing_data_reduction 'Crysalis, Oxford Diffraction'
_computing_molecular_graphics PLATON(Spek,2004)
_computing_structure_refinement 'SHELXL-97 (Sheldrick, 1997)'
_computing_structure_solution 'SHELXS-97 (Sheldrick, 1997)'
_diffrn_ambient_temperature 150(2)
_diffrn_measured_fraction_theta_full 0.958
_diffrn_measured_fraction_theta_max 0.958
_diffrn_measurement_device 'Oxford Diffaction X-Calibur System'
_diffrn_measurement_method '321 frames, counting time 10 s.'
_diffrn_radiation_monochromator graphite
_diffrn_radiation_source 'fine-focus sealed tube'
_diffrn_radiation_type MoK\a
_diffrn_radiation_wavelength 0.71073
_diffrn_reflns_av_R_equivalents 0.1046
_diffrn_reflns_av_sigmaI/netI 0.1236
_diffrn_reflns_limit_h_max 14
_diffrn_reflns_limit_h_min -14
_diffrn_reflns_limit_k_max 12
_diffrn_reflns_limit_k_min -4
_diffrn_reflns_limit_l_max 25
_diffrn_reflns_limit_l_min -25
_diffrn_reflns_number 9787
_diffrn_reflns_theta_full 30.00
_diffrn_reflns_theta_max 30.00
_diffrn_reflns_theta_min 2.64
_diffrn_standards_decay_% n/a
_diffrn_standards_interval_count n/a
_diffrn_standards_interval_time n/a
_diffrn_standards_number n/a
_exptl_absorpt_coefficient_mu 5.240
_exptl_absorpt_correction_T_max 1.000
_exptl_absorpt_correction_T_min 0.781
_exptl_absorpt_correction_type empirical
_exptl_absorpt_process_details 'ABSPACK, Oxford Diffraction Ltd'
_exptl_crystal_colour white
_exptl_crystal_density_diffrn 1.737
_exptl_crystal_description plate
_exptl_crystal_F_000 804
_exptl_crystal_size_max 0.22
_exptl_crystal_size_mid 0.19
_exptl_crystal_size_min 0.05
_refine_diff_density_max 6.453
_refine_diff_density_min -3.396
_refine_diff_density_rms 0.277
_refine_ls_extinction_method none
_refine_ls_goodness_of_fit_ref 1.010
_refine_ls_hydrogen_treatment mixed
_refine_ls_matrix_type full
_refine_ls_number_parameters 202
_refine_ls_number_reflns 4376
_refine_ls_number_restraints 31
_refine_ls_restrained_S_all 1.016
_refine_ls_R_factor_all 0.1103
_refine_ls_R_factor_gt 0.0658
_refine_ls_shift/su_max 0.000
_refine_ls_shift/su_mean 0.000
_refine_ls_structure_factor_coef Fsqd
_refine_ls_weighting_details
;
  w=1/[\s^2^(Fo^2^)+(0.0667P)^2^+0.0000P] where P=(Fo^2^+2Fc^2^)/3 
;
_refine_ls_weighting_scheme calc
_refine_ls_wR_factor_gt 0.1496
_refine_ls_wR_factor_ref 0.1729
_reflns_number_gt 2671
_reflns_number_total 4376
_reflns_threshold_expression >2sigma(I)
_cod_data_source_file ic300398a_si_002_2.cif
_cod_data_source_block 5
_cod_database_code 4328999

loop_
_symmetry_equiv_pos_as_xyz
'x, y, z'
'-x+1/2, y+1/2, -z+1/2'
'-x, -y, -z'
'x-1/2, -y-1/2, z-1/2'

loop_
_atom_site_label
_atom_site_type_symbol
_atom_site_fract_x
_atom_site_fract_y
_atom_site_fract_z
_atom_site_U_iso_or_equiv
_atom_site_adp_type
_atom_site_occupancy
_atom_site_symmetry_multiplicity
_atom_site_calc_flag
_atom_site_refinement_flags
_atom_site_disorder_assembly
_atom_site_disorder_group
U1 U 0.0000 0.0000 0.0000 0.02093(15) Uani 1 2 d SD . .
C3 C 0.3767(10) -0.4002(11) 0.2125(6) 0.034(2) Uani 1 1 d . . .
C4 C 0.3593(9) -0.3220(11) 0.1424(5) 0.033(2) Uani 1 1 d . . .
H4 H 0.2955 -0.3449 0.1036 0.040 Uiso 1 1 calc R . .
C5 C 0.4485(9) -0.2129(10) 0.1426(5) 0.0250(19) Uani 1 1 d . . .
C6 C 0.6430(9) -0.1428(10) 0.2336(5) 0.0262(19) Uani 1 1 d . A .
C10 C 0.7964(10) -0.0514(15) 0.3339(7) 0.044(3) Uani 1 1 d . A .
H10A H 0.7950 0.0560 0.3513 0.053 Uiso 1 1 calc R . .
H10B H 0.8542 -0.0562 0.2945 0.053 Uiso 1 1 calc R . .
C11 C 0.8485(12) -0.1547(19) 0.3958(9) 0.092(6) Uani 1 1 d . . .
H11A H 0.7865 -0.1594 0.4323 0.139 Uiso 1 1 calc R . .
H11B H 0.9306 -0.1135 0.4182 0.139 Uiso 1 1 calc R . .
H11C H 0.8622 -0.2580 0.3771 0.139 Uiso 1 1 calc R . .
C31 C 0.2985(14) -0.5325(15) 0.2413(8) 0.068(5) Uani 1 1 d . . .
H31A H 0.3555 -0.5969 0.2740 0.102 Uiso 1 1 calc R . .
H31B H 0.2605 -0.5944 0.2003 0.102 Uiso 1 1 calc R . .
H31C H 0.2297 -0.4904 0.2679 0.102 Uiso 1 1 calc R . .
C51 C 0.4771(11) -0.0996(11) 0.0839(5) 0.037(2) Uani 1 1 d . . .
H51A H 0.5576 -0.1287 0.0642 0.056 Uiso 1 1 calc R . .
H51B H 0.4860 0.0037 0.1048 0.056 Uiso 1 1 calc R . .
H51C H 0.4063 -0.1006 0.0448 0.056 Uiso 1 1 calc R . .
C9A C 0.5554(13) -0.0608(15) 0.3490(8) 0.062(3) Uani 0.61(2) 1 d PDU A 1
H9A1 H 0.5854 -0.0582 0.4016 0.074 Uiso 0.61(2) 1 calc PR A 1
H9A2 H 0.4849 -0.1369 0.3406 0.074 Uiso 0.61(2) 1 calc PR A 1
C91 C 0.507(2) 0.1110(19) 0.3194(15) 0.062(5) Uani 0.61(2) 1 d PDU A 1
H91A H 0.5783 0.1845 0.3290 0.074 Uiso 0.61(2) 1 calc PR A 1
H91B H 0.4338 0.1441 0.3447 0.074 Uiso 0.61(2) 1 calc PR A 1
H91C H 0.4817 0.1063 0.2669 0.074 Uiso 0.61(2) 1 calc PR A 1
C9B C 0.5554(13) -0.0608(15) 0.3490(8) 0.062(3) Uani 0.39(2) 1 d PDU A 2
H9B1 H 0.4747 -0.0921 0.3199 0.074 Uiso 0.39(2) 1 calc PR A 2
H9B2 H 0.5651 -0.1283 0.3923 0.074 Uiso 0.39(2) 1 calc PR A 2
C92 C 0.535(4) 0.097(3) 0.376(2) 0.062(5) Uani 0.39(2) 1 d PDU A 2
H92A H 0.6131 0.1325 0.4045 0.074 Uiso 0.39(2) 1 calc PR A 2
H92B H 0.4626 0.0972 0.4057 0.074 Uiso 0.39(2) 1 calc PR A 2
H92C H 0.5152 0.1657 0.3339 0.074 Uiso 0.39(2) 1 calc PR A 2
O7 O 0.7217(7) -0.1279(9) 0.1871(4) 0.046(2) Uani 1 1 d . . .
O11 O -0.1385(7) -0.1652(10) -0.0899(4) 0.059(2) Uani 1 1 d . . .
O13 O -0.1990(7) -0.1571(8) 0.0202(4) 0.043(2) Uani 1 1 d . . .
O14 O -0.3044(9) -0.3065(13) -0.0607(6) 0.107(4) Uani 1 1 d . . .
O100 O 0.0964(7) -0.1577(9) 0.0273(4) 0.0435(18) Uani 1 1 d . . .
N1 N 0.5212(6) -0.2186(8) 0.2107(4) 0.0201(15) Uani 1 1 d . . .
N2 N 0.4750(7) -0.3357(9) 0.2534(4) 0.0282(17) Uani 1 1 d . . .
N8 N 0.6642(7) -0.0977(9) 0.3047(4) 0.0289(18) Uani 1 1 d . . .
N12 N -0.2200(9) -0.2113(12) -0.0450(6) 0.060(3) Uani 1 1 d . . .
O1 O -0.0812(7) 0.0243(8) 0.1215(4) 0.0373(18) Uani 1 1 d D . .
H1 H -0.135(6) -0.044(6) 0.1322(19) 0.045 Uiso 1 1 d D . .
H2 H -0.026(3) 0.052(10) 0.1567(10) 0.045 Uiso 1 1 d D . .

loop_
_atom_site_aniso_label
_atom_site_aniso_U_11
_atom_site_aniso_U_22
_atom_site_aniso_U_33
_atom_site_aniso_U_23
_atom_site_aniso_U_13
_atom_site_aniso_U_12
U1 0.0136(2) 0.0364(3) 0.0132(2) -0.0007(2) 0.00290(15) -0.0015(2)
C3 0.028(5) 0.047(6) 0.026(6) 0.012(4) 0.003(4) -0.011(4)
C4 0.026(5) 0.064(6) 0.010(5) -0.001(4) 0.002(4) 0.001(5)
C5 0.021(5) 0.039(5) 0.017(5) 0.004(4) 0.010(4) 0.005(4)
C6 0.025(5) 0.031(4) 0.024(5) -0.004(4) 0.008(4) -0.006(4)
C10 0.018(5) 0.075(7) 0.040(7) -0.002(6) 0.002(5) -0.013(5)
C11 0.028(7) 0.140(14) 0.103(14) 0.043(11) -0.025(8) -0.006(8)
C31 0.057(9) 0.098(10) 0.044(9) 0.041(7) -0.019(7) -0.044(7)
C51 0.045(6) 0.047(6) 0.019(5) 0.014(4) 0.001(4) 0.001(5)
C9A 0.050(6) 0.089(6) 0.049(6) -0.020(5) 0.019(5) -0.010(5)
C91 0.059(7) 0.066(7) 0.063(8) -0.018(6) 0.014(6) -0.002(6)
C9B 0.050(6) 0.089(6) 0.049(6) -0.020(5) 0.019(5) -0.010(5)
C92 0.059(7) 0.066(7) 0.063(8) -0.018(6) 0.014(6) -0.002(6)
O7 0.030(4) 0.085(5) 0.027(4) -0.008(4) 0.018(3) -0.016(4)
O11 0.020(4) 0.112(6) 0.049(5) -0.044(5) 0.019(4) -0.024(4)
O13 0.031(4) 0.055(4) 0.048(5) -0.024(4) 0.027(4) -0.025(3)
O14 0.059(7) 0.155(10) 0.114(9) -0.090(8) 0.044(6) -0.062(7)
O100 0.034(4) 0.062(5) 0.036(4) 0.007(4) 0.009(3) 0.003(4)
N1 0.010(3) 0.042(4) 0.009(4) -0.002(3) 0.005(3) -0.002(3)
N2 0.019(4) 0.048(4) 0.017(4) 0.006(3) -0.002(3) -0.007(3)
N8 0.013(4) 0.056(5) 0.018(4) 0.001(3) 0.005(3) -0.014(4)
N12 0.030(5) 0.090(7) 0.066(7) -0.053(6) 0.027(5) -0.038(5)
O1 0.021(4) 0.074(5) 0.018(4) 0.000(3) 0.008(3) -0.018(3)

loop_
_atom_type_symbol
_atom_type_description
_atom_type_scat_dispersion_real
_atom_type_scat_dispersion_imag
_atom_type_scat_source
C C 0.0033 0.0016 'International Tables Vol C Tables 4.2.6.8 and 6.1.1.4'
H H 0.0000 0.0000 'International Tables Vol C Tables 4.2.6.8 and 6.1.1.4'
O O 0.0106 0.0060 'International Tables Vol C Tables 4.2.6.8 and 6.1.1.4'
N N 0.0061 0.0033 'International Tables Vol C Tables 4.2.6.8 and 6.1.1.4'
U U -9.6767 9.6646 'International Tables Vol C Tables 4.2.6.8 and 6.1.1.4'

loop_
_geom_angle_atom_site_label_1
_geom_angle_atom_site_label_2
_geom_angle_atom_site_label_3
_geom_angle
_geom_angle_site_symmetry_1
_geom_angle_site_symmetry_3
O100 U1 O100 179.999(1) . 3
O100 U1 O1 87.5(3) . 3
O100 U1 O1 92.5(3) 3 3
O100 U1 O1 92.5(3) . .
O100 U1 O1 87.5(3) 3 .
O1 U1 O1 180.0 3 .
O100 U1 O11 89.1(3) . 3
O100 U1 O11 90.9(3) 3 3
O1 U1 O11 114.6(2) 3 3
O1 U1 O11 65.4(2) . 3
O100 U1 O11 90.9(3) . .
O100 U1 O11 89.1(3) 3 .
O1 U1 O11 65.4(2) 3 .
O1 U1 O11 114.6(2) . .
O11 U1 O11 180.0 3 .
O100 U1 O13 90.7(3) . 3
O100 U1 O13 89.3(3) 3 3
O1 U1 O13 63.7(2) 3 3
O1 U1 O13 116.3(2) . 3
O11 U1 O13 51.1(2) 3 3
O11 U1 O13 128.9(2) . 3
O100 U1 O13 89.3(3) . .
O100 U1 O13 90.7(3) 3 .
O1 U1 O13 116.3(2) 3 .
O1 U1 O13 63.7(2) . .
O11 U1 O13 128.9(2) 3 .
O11 U1 O13 51.1(2) . .
O13 U1 O13 180.0 3 .
O100 U1 N12 90.1(3) . 3
O100 U1 N12 89.9(3) 3 3
O1 U1 N12 89.0(2) 3 3
O1 U1 N12 91.0(2) . 3
O11 U1 N12 25.7(2) 3 3
O11 U1 N12 154.3(2) . 3
O13 U1 N12 25.4(2) 3 3
O13 U1 N12 154.6(2) . 3
O100 U1 N12 89.9(3) . .
O100 U1 N12 90.1(3) 3 .
O1 U1 N12 91.0(2) 3 .
O1 U1 N12 89.0(2) . .
O11 U1 N12 154.3(2) 3 .
O11 U1 N12 25.7(2) . .
O13 U1 N12 154.6(2) 3 .
O13 U1 N12 25.4(2) . .
N12 U1 N12 180.0 3 .
N2 C3 C4 109.0(8) . .
N2 C3 C31 121.6(9) . .
C4 C3 C31 129.4(10) . .
C5 C4 C3 107.9(9) . .
C5 C4 H4 126.0 . .
C3 C4 H4 126.0 . .
C4 C5 N1 106.9(8) . .
C4 C5 C51 130.6(9) . .
N1 C5 C51 122.4(8) . .
O7 C6 N8 125.2(9) . .
O7 C6 N1 117.3(8) . .
N8 C6 N1 117.5(7) . .
N8 C10 C11 111.2(9) . .
N8 C10 H10A 109.4 . .
C11 C10 H10A 109.4 . .
N8 C10 H10B 109.4 . .
C11 C10 H10B 109.4 . .
H10A C10 H10B 108.0 . .
C10 C11 H11A 109.5 . .
C10 C11 H11B 109.5 . .
H11A C11 H11B 109.5 . .
C10 C11 H11C 109.5 . .
H11A C11 H11C 109.5 . .
H11B C11 H11C 109.5 . .
C3 C31 H31A 109.5 . .
C3 C31 H31B 109.5 . .
H31A C31 H31B 109.5 . .
C3 C31 H31C 109.5 . .
H31A C31 H31C 109.5 . .
H31B C31 H31C 109.5 . .
C5 C51 H51A 109.5 . .
C5 C51 H51B 109.5 . .
H51A C51 H51B 109.5 . .
C5 C51 H51C 109.5 . .
H51A C51 H51C 109.5 . .
H51B C51 H51C 109.5 . .
N8 C9A C91 103.5(12) . .
N8 C9A H9A1 111.1 . .
C91 C9A H9A1 111.1 . .
N8 C9A H9A2 111.1 . .
C91 C9A H9A2 111.1 . .
H9A1 C9A H9A2 109.0 . .
C92 C9B N8 121.5(17) . .
C92 C9B H9B1 107.0 . .
N8 C9B H9B1 107.0 . .
C92 C9B H9B2 107.0 . .
N8 C9B H9B2 107.0 . .
H9B1 C9B H9B2 106.7 . .
C9B C92 H92A 109.5 . .
C9B C92 H92B 109.5 . .
H92A C92 H92B 109.5 . .
C9B C92 H92C 109.5 . .
H92A C92 H92C 109.5 . .
H92B C92 H92C 109.5 . .
N12 O11 U1 97.0(6) . .
N12 O13 U1 97.1(5) . .
C5 N1 N2 110.2(7) . .
C5 N1 C6 128.4(7) . .
N2 N1 C6 120.3(7) . .
C3 N2 N1 106.0(7) . .
C6 N8 C10 118.8(8) . .
C6 N8 C9B 121.9(9) . .
C10 N8 C9B 118.0(9) . .
C6 N8 C9A 121.9(9) . .
C10 N8 C9A 118.0(9) . .
C9B N8 C9A 0.0(9) . .
O14 N12 O13 121.3(10) . .
O14 N12 O11 123.7(9) . .
O13 N12 O11 114.8(8) . .
O14 N12 U1 175.1(11) . .
O13 N12 U1 57.5(4) . .
O11 N12 U1 57.3(4) . .
U1 O1 H1 116.2(12) . .
U1 O1 H2 116.3(12) . .
H1 O1 H2 115.2(19) . .

loop_
_geom_bond_atom_site_label_1
_geom_bond_atom_site_label_2
_geom_bond_distance
_geom_bond_site_symmetry_2
U1 O100 1.711(7) .
U1 O100 1.711(7) 3
U1 O1 2.434(7) 3
U1 O1 2.434(7) .
U1 O11 2.484(7) 3
U1 O11 2.484(7) .
U1 O13 2.492(6) 3
U1 O13 2.492(6) .
U1 N12 2.931(8) 3
U1 N12 2.931(8) .
C3 N2 1.308(11) .
C3 C4 1.428(13) .
C3 C31 1.505(14) .
C4 C5 1.302(12) .
C4 H4 0.9300 .
C5 N1 1.375(11) .
C5 C51 1.487(12) .
C6 O7 1.228(10) .
C6 N8 1.339(11) .
C6 N1 1.426(11) .
C10 N8 1.454(12) .
C10 C11 1.482(16) .
C10 H10A 0.9700 .
C10 H10B 0.9700 .
C11 H11A 0.9600 .
C11 H11B 0.9600 .
C11 H11C 0.9600 .
C31 H31A 0.9600 .
C31 H31B 0.9600 .
C31 H31C 0.9600 .
C51 H51A 0.9600 .
C51 H51B 0.9600 .
C51 H51C 0.9600 .
C9A N8 1.468(13) .
C9A C91 1.620(16) .
C9A H9A1 0.9700 .
C9A H9A2 0.9700 .
C91 H91A 0.9600 .
C91 H91B 0.9600 .
C91 H91C 0.9600 .
C9B C92 1.452(18) .
C9B N8 1.468(13) .
C9B H9B1 0.9700 .
C9B H9B2 0.9700 .
C92 H92A 0.9600 .
C92 H92B 0.9600 .
C92 H92C 0.9600 .
O11 N12 1.282(11) .
O13 N12 1.266(11) .
O14 N12 1.198(11) .
N1 N2 1.374(9) .
O1 H1 0.838(10) .
O1 H2 0.841(10) .
